data_7043802
loop_
_publ_author_name
'Ramos, Alberto'
'Anti\~nolo, Antonio'
'Carrillo-Hermosilla, Fernando'
'Fern\'andez-Gal\'an, Rafael'
'Montero-Rama, Mar\'ia del Pilar'
'Villase\~nor, Elena'
'Rodr\'iguez-Di\'eguez, Antonio'
'Garc\'ia-Viv\'o, Daniel'

_publ_section_title
;
 Insertion reactions of small unsaturated molecules in the N--B bonds of
 boron guanidinates
;
_journal_name_full 'Dalton Trans.'
_journal_paper_doi 10.1039/C7DT02081C
_journal_year 2017
_chemical_formula_sum 'C37 H57 B N4 O'
_chemical_formula_weight 584.67
_space_group_crystal_system triclinic
_space_group_IT_number 2
_space_group_name_Hall '-P 1'
_space_group_name_H-M_alt 'P -1'
_symmetry_space_group_name_Hall '-P 1'
_symmetry_space_group_name_H-M 'P -1'
_atom_sites_solution_hydrogens mixed
_audit_creation_method SHELXL-2016/6
_audit_update_record
;
2017-07-07 deposited with the CCDC.
2017-07-11 downloaded from the CCDC.
;
_cell_angle_alpha 68.820(2)
_cell_angle_beta 85.544(2)
_cell_angle_gamma 64.423(2)
_cell_formula_units_Z 2
_cell_length_a 10.6730(7)
_cell_length_b 11.9049(9)
_cell_length_c 16.1199(11)
_cell_measurement_reflns_used 9985
_cell_measurement_temperature 100(2)
_cell_measurement_theta_max 28.23
_cell_measurement_theta_min 2.41
_cell_volume 1715.2(2)
_computing_cell_refinement 'Bruker Apex II'
_computing_data_collection 'Bruker ApexII'
_computing_data_reduction 'Bruker Apex II'
_computing_molecular_graphics 'Mercury 3.8'
_computing_publication_material 'SHELXL-2016/6 (Sheldrick, 2016)'
_computing_structure_refinement 'SHELXL-2016/6 (Sheldrick, 2016)'
_computing_structure_solution 'SHELXS-2016/6 (Sheldrick, 2016)'
_diffrn_ambient_temperature 100(2)
_diffrn_measured_fraction_theta_full 0.999
_diffrn_measured_fraction_theta_max 0.996
_diffrn_measurement_device_type 'Bruker D8 Venture'
_diffrn_measurement_method 'Phi and Omega Scans'
_diffrn_radiation_type MoK\a
_diffrn_radiation_wavelength 0.71073
_diffrn_reflns_av_R_equivalents 0.0853
_diffrn_reflns_av_unetI/netI 0.0611
_diffrn_reflns_Laue_measured_fraction_full 0.999
_diffrn_reflns_Laue_measured_fraction_max 0.996
_diffrn_reflns_limit_h_max 14
_diffrn_reflns_limit_h_min -12
_diffrn_reflns_limit_k_max 15
_diffrn_reflns_limit_k_min -15
_diffrn_reflns_limit_l_max 21
_diffrn_reflns_limit_l_min -21
_diffrn_reflns_number 45028
_diffrn_reflns_point_group_measured_fraction_full 0.999
_diffrn_reflns_point_group_measured_fraction_max 0.996
_diffrn_reflns_theta_full 25.242
_diffrn_reflns_theta_max 28.334
_diffrn_reflns_theta_min 2.297
_diffrn_source 'fine-focus sealed tube'
_exptl_absorpt_coefficient_mu 0.067
_exptl_absorpt_correction_T_max 0.745
_exptl_absorpt_correction_T_min 0.706
_exptl_absorpt_correction_type empirical
_exptl_absorpt_process_details 'Bruker SADABS (Bruker, 1999)'
_exptl_crystal_colour white-yellowish
_exptl_crystal_density_diffrn 1.132
_exptl_crystal_description prismatic
_exptl_crystal_F_000 640
_exptl_crystal_size_max 0.18
_exptl_crystal_size_mid 0.12
_exptl_crystal_size_min 0.10
_refine_diff_density_max 0.337
_refine_diff_density_min -0.288
_refine_diff_density_rms 0.056
_refine_ls_extinction_method none
_refine_ls_goodness_of_fit_ref 1.042
_refine_ls_hydrogen_treatment constr
_refine_ls_matrix_type full
_refine_ls_number_parameters 396
_refine_ls_number_reflns 8528
_refine_ls_number_restraints 0
_refine_ls_restrained_S_all 1.042
_refine_ls_R_factor_all 0.0924
_refine_ls_R_factor_gt 0.0521
_refine_ls_shift/su_max 0.000
_refine_ls_shift/su_mean 0.000
_refine_ls_structure_factor_coef Fsqd
_refine_ls_weighting_details 'w=1/[\s^2^(Fo^2^)+(0.0456P)^2^+0.7133P] where P=(Fo^2^+2Fc^2^)/3'
_refine_ls_weighting_scheme calc
_refine_ls_wR_factor_gt 0.1080
_refine_ls_wR_factor_ref 0.1243
_reflns_Friedel_coverage 0.000
_reflns_number_gt 5921
_reflns_number_total 8528
_reflns_threshold_expression 'I > 2\s(I)'
_cod_data_source_file c7dt02081c3.cif
_cod_data_source_block Compound8a
_cod_depositor_comments
;
The following automatic conversions were performed:

'_exptl_absorpt_correction_type' value 'Empirical' changed to
'empirical' according to
/home/data/users/saulius/crontab/automatic-downloads/rss-feeds/RSC/lib/dictionaries/cif_core.dic
dictionary named 'cif_core.dic' version 2.4.2 from 2011-04-26.

Automatic conversion script
Id: cif_fix_values 4973 2017-02-22 13:04:09Z antanas 
;
_cod_database_code 7043802
_shelx_shelxl_version_number 2016/6
_shelx_space_group_comment
;
The symmetry employed for this shelxl refinement is uniquely defined
by the following loop, which should always be used as a source of
symmetry information in preference to the above space-group names.
They are only intended as comments.
;

loop_
_space_group_symop_operation_xyz
'x, y, z'
'-x, -y, -z'

loop_
_atom_site_label
_atom_site_type_symbol
_atom_site_fract_x
_atom_site_fract_y
_atom_site_fract_z
_atom_site_U_iso_or_equiv
_atom_site_adp_type
_atom_site_occupancy
_atom_site_site_symmetry_order
_atom_site_calc_flag
_atom_site_refinement_flags_posn
_atom_site_refinement_flags_adp
B1 B 0.99849(16) 0.09643(16) 0.25724(11) 0.0119(3) Uani 1 1 d . .
C1 C 0.97976(15) 0.15062(14) 0.14686(10) 0.0124(3) Uani 1 1 d . .
C2 C 1.21628(15) 0.03575(14) 0.18580(10) 0.0126(3) Uani 1 1 d . .
C3 C 0.94135(15) 0.22189(14) 0.29180(9) 0.0125(3) Uani 1 1 d . .
H3 H 0.839609 0.264174 0.279732 0.015 Uiso 1 1 calc R U
C4 C 0.98790(16) 0.33233(15) 0.24090(10) 0.0173(3) Uani 1 1 d . .
H4A H 1.088554 0.295669 0.250615 0.021 Uiso 1 1 calc R U
H4B H 0.963516 0.361993 0.177409 0.021 Uiso 1 1 calc R U
C5 C 0.92052(18) 0.45267(16) 0.27045(11) 0.0226(4) Uani 1 1 d . .
H5A H 0.956326 0.517386 0.238647 0.027 Uiso 1 1 calc R U
H5B H 0.820489 0.495190 0.255152 0.027 Uiso 1 1 calc R U
C6 C 0.95013(18) 0.41098(17) 0.37081(11) 0.0238(4) Uani 1 1 d . .
H6A H 1.049330 0.377275 0.385399 0.029 Uiso 1 1 calc R U
H6B H 0.901471 0.488150 0.388046 0.029 Uiso 1 1 calc R U
C7 C 0.90276(17) 0.30322(16) 0.42253(10) 0.0180(3) Uani 1 1 d . .
H7A H 0.802022 0.340362 0.413099 0.022 Uiso 1 1 calc R U
H7B H 0.927796 0.274069 0.485882 0.022 Uiso 1 1 calc R U
C8 C 0.96947(16) 0.18272(15) 0.39310(10) 0.0165(3) Uani 1 1 d . .
H8A H 0.933150 0.118526 0.425209 0.020 Uiso 1 1 calc R U
H8B H 1.069402 0.139763 0.408853 0.020 Uiso 1 1 calc R U
C9 C 0.94396(15) -0.01852(14) 0.30829(9) 0.0132(3) Uani 1 1 d . .
H9 H 0.999981 -0.072522 0.366071 0.016 Uiso 1 1 calc R U
C10 C 0.97089(16) -0.11534(15) 0.25892(10) 0.0169(3) Uani 1 1 d . .
H10A H 0.921065 -0.064600 0.199814 0.020 Uiso 1 1 calc R U
H10B H 1.069685 -0.155456 0.251532 0.020 Uiso 1 1 calc R U
C11 C 0.92601(18) -0.22664(16) 0.30717(11) 0.0233(4) Uani 1 1 d . .
H11A H 0.940992 -0.280865 0.271379 0.028 Uiso 1 1 calc R U
H11B H 0.982095 -0.283817 0.363886 0.028 Uiso 1 1 calc R U
C12 C 0.77288(19) -0.16711(18) 0.32318(12) 0.0271(4) Uani 1 1 d . .
H12A H 0.746218 -0.238454 0.355689 0.032 Uiso 1 1 calc R U
H12B H 0.716379 -0.115415 0.266300 0.032 Uiso 1 1 calc R U
C13 C 0.74610(18) -0.07716(17) 0.37658(11) 0.0234(4) Uani 1 1 d . .
H13A H 0.797488 -0.130531 0.435102 0.028 Uiso 1 1 calc R U
H13B H 0.647565 -0.038391 0.384934 0.028 Uiso 1 1 calc R U
C14 C 0.79041(16) 0.03501(15) 0.32915(10) 0.0175(3) Uani 1 1 d . .
H14A H 0.776907 0.086659 0.366575 0.021 Uiso 1 1 calc R U
H14B H 0.731230 0.094352 0.273797 0.021 Uiso 1 1 calc R U
C15 C 0.73837(15) 0.25907(15) 0.10246(9) 0.0149(3) Uani 1 1 d . .
C16 C 0.66549(16) 0.18807(16) 0.09741(11) 0.0205(3) Uani 1 1 d . .
H16 H 0.712714 0.109003 0.086642 0.025 Uiso 1 1 calc R U
C17 C 0.52454(17) 0.23316(17) 0.10810(11) 0.0218(3) Uani 1 1 d . .
H17 H 0.478468 0.183253 0.106058 0.026 Uiso 1 1 calc R U
C18 C 0.45153(15) 0.35276(16) 0.12190(10) 0.0188(3) Uani 1 1 d . .
C19 C 0.52105(16) 0.42680(16) 0.12395(10) 0.0185(3) Uani 1 1 d . .
H19 H 0.472461 0.508046 0.131754 0.022 Uiso 1 1 calc R U
C20 C 0.66344(15) 0.37999(15) 0.11437(10) 0.0171(3) Uani 1 1 d . .
H20 H 0.709103 0.430450 0.115959 0.021 Uiso 1 1 calc R U
C21 C 0.23163(17) 0.51806(17) 0.13600(11) 0.0256(4) Uani 1 1 d . .
H21A H 0.267177 0.524376 0.186232 0.038 Uiso 1 1 d R U
H21B H 0.136109 0.532840 0.141968 0.038 Uiso 1 1 d R U
H21C H 0.237225 0.584356 0.081936 0.038 Uiso 1 1 d R U
C22 C 1.14740(16) 0.18225(15) 0.02501(9) 0.0155(3) Uani 1 1 d . .
H22 H 1.249239 0.144919 0.025672 0.019 Uiso 1 1 calc R U
C23 C 1.09624(17) 0.15102(16) -0.04579(10) 0.0202(3) Uani 1 1 d . .
H23A H 1.127139 0.056204 -0.026943 0.030 Uiso 1 1 d R U
H23B H 1.133164 0.182099 -0.101173 0.030 Uiso 1 1 d R U
H23C H 0.996165 0.195160 -0.053961 0.030 Uiso 1 1 d R U
C24 C 1.09524(17) 0.33158(15) 0.00480(10) 0.0198(3) Uani 1 1 d . .
H24A H 0.995876 0.371640 0.006648 0.030 Uiso 1 1 d R U
H24B H 1.118241 0.372960 -0.053562 0.030 Uiso 1 1 d R U
H24C H 1.138785 0.344025 0.048556 0.030 Uiso 1 1 d R U
C25 C 1.40431(16) -0.10756(16) 0.11753(10) 0.0199(3) Uani 1 1 d . .
H25 H 1.374055 -0.049072 0.054763 0.024 Uiso 1 1 calc R U
C26 C 1.3448(2) -0.20865(19) 0.14058(13) 0.0356(5) Uani 1 1 d . .
H26A H 1.378203 -0.270900 0.200679 0.053 Uiso 1 1 d R U
H26B H 1.373654 -0.255945 0.100125 0.053 Uiso 1 1 d R U
H26C H 1.244795 -0.163219 0.135509 0.053 Uiso 1 1 d R U
C27 C 1.56211(19) -0.1725(2) 0.12858(14) 0.0406(5) Uani 1 1 d . .
H27A H 1.594903 -0.104552 0.111961 0.061 Uiso 1 1 d R U
H27B H 1.597327 -0.224166 0.090981 0.061 Uiso 1 1 d R U
H27C H 1.594221 -0.229955 0.189797 0.061 Uiso 1 1 d R U
C28 C 1.26391(14) -0.06793(14) 0.34337(9) 0.0124(3) Uani 1 1 d . .
C29 C 1.32687(15) -0.01843(15) 0.38386(10) 0.0162(3) Uani 1 1 d . .
H29 H 1.306332 0.072000 0.360359 0.019 Uiso 1 1 calc R U
C30 C 1.42055(16) -0.10281(15) 0.45938(10) 0.0171(3) Uani 1 1 d . .
H30 H 1.459338 -0.066843 0.486635 0.021 Uiso 1 1 calc R U
C31 C 1.45812(15) -0.23941(14) 0.49550(9) 0.0135(3) Uani 1 1 d . .
C32 C 1.39434(16) -0.28706(15) 0.45277(10) 0.0181(3) Uani 1 1 d . .
H32 H 1.417179 -0.377974 0.474912 0.022 Uiso 1 1 calc R U
C33 C 1.29819(16) -0.20387(15) 0.37853(10) 0.0168(3) Uani 1 1 d . .
H33 H 1.256725 -0.238950 0.352318 0.020 Uiso 1 1 calc R U
C34 C 1.56509(16) -0.33584(15) 0.57652(10) 0.0164(3) Uani 1 1 d . .
C35 C 1.50486(17) -0.42314(16) 0.64604(10) 0.0219(4) Uani 1 1 d . .
H35A H 1.423732 -0.367154 0.666657 0.033 Uiso 1 1 d R U
H35B H 1.573723 -0.485385 0.695645 0.033 Uiso 1 1 d R U
H35C H 1.479569 -0.471305 0.619114 0.033 Uiso 1 1 d R U
C36 C 1.69797(16) -0.42597(16) 0.54598(11) 0.0223(4) Uani 1 1 d . .
H36A H 1.674570 -0.471768 0.515929 0.033 Uiso 1 1 d R U
H36B H 1.763100 -0.490238 0.597090 0.033 Uiso 1 1 d R U
H36C H 1.739220 -0.372196 0.505876 0.033 Uiso 1 1 d R U
C37 C 1.60556(17) -0.26105(16) 0.62156(11) 0.0223(4) Uani 1 1 d . .
H37A H 1.646685 -0.208622 0.579869 0.033 Uiso 1 1 d R U
H37B H 1.671503 -0.324436 0.672451 0.033 Uiso 1 1 d R U
H37C H 1.523726 -0.203320 0.640581 0.033 Uiso 1 1 d R U
N1 N 1.16826(12) 0.02103(12) 0.26463(8) 0.0119(3) Uani 1 1 d . .
N2 N 1.11643(12) 0.11453(12) 0.11594(8) 0.0128(3) Uani 1 1 d . .
H3N H 1.410274 -0.070487 0.225400 0.015 Uiso 1 1 d R U
N3 N 1.35491(12) -0.02188(12) 0.17287(8) 0.0154(3) Uani 1 1 d . .
N4 N 0.88006(13) 0.21605(12) 0.08444(8) 0.0155(3) Uani 1 1 d . .
O1 O 0.31204(11) 0.38873(12) 0.13287(8) 0.0261(3) Uani 1 1 d . .

loop_
_atom_site_aniso_label
_atom_site_aniso_U_11
_atom_site_aniso_U_22
_atom_site_aniso_U_33
_atom_site_aniso_U_23
_atom_site_aniso_U_13
_atom_site_aniso_U_12
B1 0.0110(7) 0.0135(8) 0.0113(8) -0.0050(6) 0.0013(6) -0.0051(6)
C1 0.0139(7) 0.0104(7) 0.0147(7) -0.0067(6) 0.0034(6) -0.0055(6)
C2 0.0143(7) 0.0107(7) 0.0142(7) -0.0052(6) 0.0019(6) -0.0061(6)
C3 0.0130(7) 0.0136(7) 0.0116(7) -0.0054(6) 0.0017(5) -0.0057(6)
C4 0.0206(8) 0.0159(7) 0.0175(8) -0.0074(6) 0.0057(6) -0.0094(6)
C5 0.0310(9) 0.0169(8) 0.0247(9) -0.0103(7) 0.0104(7) -0.0137(7)
C6 0.0291(9) 0.0252(9) 0.0279(9) -0.0190(7) 0.0095(7) -0.0149(7)
C7 0.0206(8) 0.0221(8) 0.0147(7) -0.0111(6) 0.0033(6) -0.0091(6)
C8 0.0188(8) 0.0172(8) 0.0148(7) -0.0068(6) 0.0015(6) -0.0082(6)
C9 0.0159(7) 0.0133(7) 0.0101(7) -0.0038(6) -0.0003(5) -0.0062(6)
C10 0.0217(8) 0.0169(8) 0.0148(7) -0.0069(6) 0.0018(6) -0.0099(6)
C11 0.0366(10) 0.0189(8) 0.0203(8) -0.0069(7) 0.0005(7) -0.0171(7)
C12 0.0368(10) 0.0292(9) 0.0242(9) -0.0052(7) 0.0023(7) -0.0258(8)
C13 0.0235(8) 0.0303(9) 0.0216(8) -0.0081(7) 0.0074(7) -0.0180(7)
C14 0.0189(8) 0.0198(8) 0.0175(8) -0.0078(6) 0.0042(6) -0.0112(6)
C15 0.0143(7) 0.0177(7) 0.0089(7) -0.0036(6) -0.0001(5) -0.0043(6)
C16 0.0196(8) 0.0185(8) 0.0222(8) -0.0106(7) 0.0000(6) -0.0044(6)
C17 0.0196(8) 0.0245(8) 0.0248(9) -0.0099(7) -0.0007(7) -0.0115(7)
C18 0.0120(7) 0.0251(8) 0.0157(8) -0.0063(6) -0.0005(6) -0.0057(6)
C19 0.0165(7) 0.0168(8) 0.0185(8) -0.0074(6) 0.0000(6) -0.0029(6)
C20 0.0162(7) 0.0172(8) 0.0170(8) -0.0054(6) -0.0006(6) -0.0067(6)
C21 0.0140(8) 0.0291(9) 0.0216(9) -0.0048(7) -0.0003(6) -0.0020(7)
C22 0.0154(7) 0.0160(7) 0.0098(7) -0.0016(6) 0.0029(6) -0.0050(6)
C23 0.0236(8) 0.0209(8) 0.0135(7) -0.0077(6) 0.0037(6) -0.0064(7)
C24 0.0225(8) 0.0178(8) 0.0157(8) -0.0022(6) 0.0004(6) -0.0088(7)
C25 0.0201(8) 0.0181(8) 0.0147(8) -0.0064(6) 0.0051(6) -0.0026(6)
C26 0.0480(12) 0.0261(10) 0.0382(11) -0.0200(9) 0.0198(9) -0.0169(9)
C27 0.0225(10) 0.0518(13) 0.0408(12) -0.0273(10) 0.0100(8) -0.0029(9)
C28 0.0115(7) 0.0142(7) 0.0099(7) -0.0037(6) 0.0015(5) -0.0048(6)
C29 0.0175(7) 0.0121(7) 0.0187(8) -0.0037(6) -0.0016(6) -0.0070(6)
C30 0.0175(7) 0.0167(8) 0.0199(8) -0.0069(6) -0.0022(6) -0.0090(6)
C31 0.0134(7) 0.0148(7) 0.0115(7) -0.0046(6) 0.0016(5) -0.0056(6)
C32 0.0238(8) 0.0106(7) 0.0179(8) -0.0037(6) -0.0018(6) -0.0064(6)
C33 0.0219(8) 0.0155(7) 0.0146(7) -0.0056(6) -0.0027(6) -0.0088(6)
C34 0.0174(7) 0.0150(7) 0.0148(7) -0.0029(6) -0.0024(6) -0.0066(6)
C35 0.0254(9) 0.0233(8) 0.0148(8) -0.0012(6) -0.0030(6) -0.0125(7)
C36 0.0177(8) 0.0193(8) 0.0250(9) -0.0061(7) -0.0032(7) -0.0045(6)
C37 0.0250(8) 0.0205(8) 0.0193(8) -0.0042(7) -0.0074(7) -0.0091(7)
N1 0.0130(6) 0.0118(6) 0.0107(6) -0.0039(5) -0.0001(5) -0.0052(5)
N2 0.0128(6) 0.0130(6) 0.0089(6) -0.0030(5) 0.0007(5) -0.0032(5)
N3 0.0121(6) 0.0174(6) 0.0127(6) -0.0048(5) 0.0013(5) -0.0036(5)
N4 0.0142(6) 0.0157(6) 0.0139(6) -0.0057(5) 0.0004(5) -0.0038(5)
O1 0.0126(5) 0.0337(7) 0.0325(7) -0.0142(6) 0.0028(5) -0.0087(5)

loop_
_atom_type_symbol
_atom_type_description
_atom_type_scat_dispersion_real
_atom_type_scat_dispersion_imag
_atom_type_scat_source
C C 0.0033 0.0016 'International Tables Vol C Tables 4.2.6.8 and 6.1.1.4'
H H 0.0000 0.0000 'International Tables Vol C Tables 4.2.6.8 and 6.1.1.4'
B B 0.0013 0.0007 'International Tables Vol C Tables 4.2.6.8 and 6.1.1.4'
N N 0.0061 0.0033 'International Tables Vol C Tables 4.2.6.8 and 6.1.1.4'
O O 0.0106 0.0060 'International Tables Vol C Tables 4.2.6.8 and 6.1.1.4'

loop_
_geom_angle_atom_site_label_1
_geom_angle_atom_site_label_2
_geom_angle_atom_site_label_3
_geom_angle
N1 B1 C3 112.46(11)
N1 B1 C9 107.17(11)
C3 B1 C9 115.18(12)
N1 B1 C1 94.66(11)
C3 B1 C1 110.76(11)
C9 B1 C1 114.75(12)
N4 C1 N2 114.25(13)
N4 C1 B1 137.88(13)
N2 C1 B1 107.84(11)
N1 C2 N2 114.33(13)
N1 C2 N3 124.12(13)
N2 C2 N3 121.54(13)
C4 C3 C8 109.06(12)
C4 C3 B1 114.90(12)
C8 C3 B1 115.09(12)
C5 C4 C3 112.44(12)
C6 C5 C4 111.46(13)
C7 C6 C5 110.58(13)
C6 C7 C8 111.53(13)
C7 C8 C3 112.61(12)
C14 C9 C10 109.47(12)
C14 C9 B1 115.07(12)
C10 C9 B1 112.77(12)
C11 C10 C9 113.69(13)
C12 C11 C10 110.16(14)
C11 C12 C13 110.45(14)
C12 C13 C14 111.55(13)
C13 C14 C9 112.44(13)
C20 C15 C16 117.92(14)
C20 C15 N4 121.64(14)
C16 C15 N4 119.95(14)
C17 C16 C15 121.23(15)
C16 C17 C18 120.19(15)
O1 C18 C19 124.61(15)
O1 C18 C17 116.04(14)
C19 C18 C17 119.35(14)
C18 C19 C20 120.21(15)
C15 C20 C19 121.03(15)
N2 C22 C23 111.99(12)
N2 C22 C24 110.79(12)
C23 C22 C24 113.88(12)
N3 C25 C27 107.34(14)
N3 C25 C26 112.81(13)
C27 C25 C26 112.55(15)
C29 C28 C33 118.83(13)
C29 C28 N1 119.54(13)
C33 C28 N1 121.60(13)
C28 C29 C30 120.47(14)
C29 C30 C31 122.02(14)
C30 C31 C32 116.35(13)
C30 C31 C34 123.28(13)
C32 C31 C34 120.36(13)
C33 C32 C31 122.45(14)
C32 C33 C28 119.86(14)
C31 C34 C37 111.77(12)
C31 C34 C36 109.20(12)
C37 C34 C36 108.06(13)
C31 C34 C35 110.04(12)
C37 C34 C35 108.28(13)
C36 C34 C35 109.44(13)
C2 N1 C28 119.00(12)
C2 N1 B1 112.07(11)
C28 N1 B1 128.46(11)
C2 N2 C1 110.67(12)
C2 N2 C22 122.53(12)
C1 N2 C22 124.75(11)
C2 N3 C25 120.63(12)
C1 N4 C15 122.09(13)
C18 O1 C21 116.95(13)

loop_
_geom_bond_atom_site_label_1
_geom_bond_atom_site_label_2
_geom_bond_distance
B1 N1 1.6294(19)
B1 C3 1.636(2)
B1 C9 1.640(2)
B1 C1 1.654(2)
C1 N4 1.2790(18)
C1 N2 1.4358(18)
C2 N1 1.3129(19)
C2 N2 1.3579(18)
C2 N3 1.3719(19)
C3 C4 1.540(2)
C3 C8 1.542(2)
C4 C5 1.532(2)
C5 C6 1.526(2)
C6 C7 1.523(2)
C7 C8 1.532(2)
C9 C14 1.540(2)
C9 C10 1.545(2)
C10 C11 1.528(2)
C11 C12 1.519(2)
C12 C13 1.527(2)
C13 C14 1.531(2)
C15 C20 1.389(2)
C15 C16 1.398(2)
C15 N4 1.4156(19)
C16 C17 1.382(2)
C17 C18 1.388(2)
C18 O1 1.3764(18)
C18 C19 1.385(2)
C19 C20 1.392(2)
C21 O1 1.421(2)
C22 N2 1.4861(18)
C22 C23 1.522(2)
C22 C24 1.527(2)
C25 N3 1.495(2)
C25 C27 1.513(2)
C25 C26 1.513(2)
C28 C29 1.383(2)
C28 C33 1.390(2)
C28 N1 1.4392(18)
C29 C30 1.389(2)
C30 C31 1.390(2)
C31 C32 1.396(2)
C31 C34 1.531(2)
C32 C33 1.387(2)
C34 C37 1.534(2)
C34 C36 1.538(2)
C34 C35 1.540(2)
